data_7121561
loop_
_publ_author_name
'Berthelot, Mathieu'
'Hoffmann, Guillaume'
'Bousfiha, Asmae'
'Echaubard, Julie'
'Roger, Julien'
'Cattey, H\'el\`ene'
'Romieu, Anthony'
'Lucas, Dominique'
'Fleurat-Lessard, Paul'
'Devillers, Charles H.'

_publ_section_title
;
 Oxidative C-N fusion of pyridinyl-substituted porphyrins.
;
_journal_issue 43
_journal_name_full 'Chemical communications (Cambridge, England)'
_journal_page_first 5414
_journal_page_last 5417
_journal_paper_doi 10.1039/c8cc01375f
_journal_volume 54
_journal_year 2018
_chemical_formula_moiety 'C39 H27 N5 Ni S'
_chemical_formula_sum 'C39 H27 N5 Ni S'
_chemical_formula_weight 656.42
_space_group_crystal_system monoclinic
_space_group_IT_number 14
_space_group_name_Hall '-P 2ybc'
_space_group_name_H-M_alt 'P 1 21/c 1'
_symmetry_space_group_name_Hall '-P 2ybc'
_symmetry_space_group_name_H-M 'P 1 21/c 1'
_atom_sites_solution_hydrogens geom
_atom_sites_solution_primary dual
_audit_creation_date 2017-06-20
_audit_creation_method
;
Olex2 1.2
(compiled 2017.03.28 svn.r3405 for OlexSys, GUI svn.r5337)
;
_audit_update_record
;
2017-06-20 deposited with the CCDC.
2018-04-25 downloaded from the CCDC.
;
_cell_angle_alpha 90
_cell_angle_beta 93.015(2)
_cell_angle_gamma 90
_cell_formula_units_Z 4
_cell_length_a 10.9758(9)
_cell_length_b 12.6253(10)
_cell_length_c 23.0050(18)
_cell_measurement_reflns_used 9902
_cell_measurement_temperature 100
_cell_measurement_theta_max 27.55
_cell_measurement_theta_min 2.98
_cell_volume 3183.5(4)
_computing_cell_refinement 'SAINT v8.34A (Bruker, 2013)'
_computing_data_collection 'APEX2 (Bruker, 2014)'
_computing_data_reduction 'SAINT v8.34A (Bruker, 2013)'
_computing_molecular_graphics 'Olex2 (Dolomanov et al., 2009)'
_computing_publication_material 'Olex2 (Dolomanov et al., 2009)'
_computing_structure_refinement 'XL (Sheldrick, 2008)'
_computing_structure_solution 'XT (Sheldrick, 2015)'
_diffrn_ambient_temperature 100
_diffrn_detector CMOS
_diffrn_detector_area_resol_mean '1024 x 1024'
_diffrn_detector_type 'Photon 100'
_diffrn_measured_fraction_theta_full 0.996
_diffrn_measured_fraction_theta_max 0.994
_diffrn_measurement_device '\k-geometry diffractometer triump Mo'
_diffrn_measurement_device_type 'Bruker D8 Venture triumph Mo'
_diffrn_measurement_method '\f and \w scans''
_diffrn_radiation_collimation '0.6 mm'
_diffrn_radiation_monochromator 'TRIUMPH curved crystal'
_diffrn_radiation_probe x-ray
_diffrn_radiation_type MoK\a
_diffrn_radiation_wavelength 0.71073
_diffrn_radiation_xray_symbol K-L~3~
_diffrn_reflns_av_R_equivalents 0.0713
_diffrn_reflns_av_unetI/netI 0.0524
_diffrn_reflns_Laue_measured_fraction_full 0.996
_diffrn_reflns_Laue_measured_fraction_max 0.994
_diffrn_reflns_limit_h_max 14
_diffrn_reflns_limit_h_min -14
_diffrn_reflns_limit_k_max 16
_diffrn_reflns_limit_k_min -16
_diffrn_reflns_limit_l_max 29
_diffrn_reflns_limit_l_min -29
_diffrn_reflns_number 54545
_diffrn_reflns_point_group_measured_fraction_full 0.996
_diffrn_reflns_point_group_measured_fraction_max 0.994
_diffrn_reflns_theta_full 25.242
_diffrn_reflns_theta_max 27.592
_diffrn_reflns_theta_min 2.976
_diffrn_source 'X-ray tube'
_diffrn_source_target Mo
_diffrn_source_type 'Siemens KFF Mo 2K-90C'
_diffrn_standards_number 0
_exptl_absorpt_coefficient_mu 0.712
_exptl_absorpt_correction_T_max 0.7456
_exptl_absorpt_correction_T_min 0.5986
_exptl_absorpt_correction_type multi-scan
_exptl_absorpt_process_details
'SADABS-2014/5 (Bruker,2014/5) was used for absorption correction. wR2(int) was 0.0882 before and 0.0726 after correction. The Ratio of minimum to maximum transmission is 0.8028. The \l/2 correction factor is 0.00150.'
_exptl_crystal_colour 'dark violet'
_exptl_crystal_colour_modifier dark
_exptl_crystal_colour_primary violet
_exptl_crystal_density_diffrn 1.370
_exptl_crystal_description needle
_exptl_crystal_F_000 1360
_exptl_crystal_recrystallization_method 'The material was recrystallised from --- by slow evaporation'
_exptl_crystal_size_max 0.3
_exptl_crystal_size_mid 0.2
_exptl_crystal_size_min 0.08
_refine_diff_density_max 0.603
_refine_diff_density_min -0.500
_refine_diff_density_rms 0.087
_refine_ls_extinction_method none
_refine_ls_goodness_of_fit_ref 1.049
_refine_ls_hydrogen_treatment constr
_refine_ls_matrix_type full
_refine_ls_number_parameters 417
_refine_ls_number_reflns 7337
_refine_ls_number_restraints 0
_refine_ls_restrained_S_all 1.049
_refine_ls_R_factor_all 0.0825
_refine_ls_R_factor_gt 0.0540
_refine_ls_shift/su_max 0.000
_refine_ls_shift/su_mean 0.000
_refine_ls_structure_factor_coef Fsqd
_refine_ls_weighting_details 'w=1/[\s^2^(Fo^2^)+(0.0325P)^2^+7.9618P] where P=(Fo^2^+2Fc^2^)/3'
_refine_ls_weighting_scheme calc
_refine_ls_wR_factor_gt 0.1119
_refine_ls_wR_factor_ref 0.1249
_reflns_Friedel_coverage 0.000
_reflns_number_gt 5506
_reflns_number_total 7337
_reflns_threshold_expression 'I > 2\s(I)'
_cod_data_source_file c8cc01375f3.cif
_cod_data_source_block Compound_2
_cod_depositor_comments 'Adding full bibliography for 7121559--7121561.cif.'
_cod_database_code 7121561
_shelx_shelxl_version_number 2014/7
_shelx_space_group_comment
;
The symmetry employed for this shelxl refinement is uniquely defined
by the following loop, which should always be used as a source of
symmetry information in preference to the above space-group names.
They are only intended as comments.
;
_olex2_refinement_description
;
1. Fixed Uiso
 At 1.2 times of:
  All C(H) groups
 At 1.5 times of:
  All C(H,H,H) groups
2.a Aromatic/amide H refined with riding coordinates:
 C14(H14), C13(H13), C9(H9), C11(H11), C31(H31), C27(H27), C8(H8), C28(H28),
 C18(H18), C30(H30), C37(H37), C19(H19), C34(H34), C38(H38), C22(H22), C35(H35),
  C4(H4), C3(H3), C23(H23), C24(H24), C25(H25)
2.b Idealised Me refined as rotating group:
 C39(H39A,H39B,H39C), C32(H32A,H32B,H32C)
;
_olex2_diffrn_ambient_temperature_device 'Oxford Cryosystems'
_olex2_submission_special_instructions 'No special instructions were received'

loop_
_space_group_symop_operation_xyz
'x, y, z'
'-x, y+1/2, -z+1/2'
'-x, -y, -z'
'x, -y-1/2, z-1/2'

loop_
_atom_site_label
_atom_site_type_symbol
_atom_site_fract_x
_atom_site_fract_y
_atom_site_fract_z
_atom_site_U_iso_or_equiv
_atom_site_adp_type
_atom_site_occupancy
_atom_site_site_symmetry_order
_atom_site_calc_flag
_atom_site_refinement_flags_posn
Ni Ni 0.42217(4) 0.38702(3) 0.55873(2) 0.01719(11) Uani 1 1 d .
S S 0.58782(8) 0.36939(7) 0.77239(3) 0.02768(19) Uani 1 1 d .
N2 N 0.4742(2) 0.32719(18) 0.48610(10) 0.0164(5) Uani 1 1 d .
N1 N 0.5375(2) 0.29406(19) 0.60129(11) 0.0194(5) Uani 1 1 d .
N4 N 0.3701(2) 0.44556(19) 0.63139(11) 0.0197(5) Uani 1 1 d .
N3 N 0.3068(2) 0.48028(18) 0.51614(10) 0.0174(5) Uani 1 1 d .
C12 C 0.3012(3) 0.4993(2) 0.45688(13) 0.0184(6) Uani 1 1 d .
C10 C 0.4426(3) 0.3620(2) 0.43029(13) 0.0190(6) Uani 1 1 d .
C15 C 0.2216(3) 0.5487(2) 0.53780(13) 0.0185(6) Uani 1 1 d .
C5 C 0.6054(3) 0.2114(2) 0.58007(13) 0.0207(6) Uani 1 1 d .
C14 C 0.1634(3) 0.6099(2) 0.49137(13) 0.0212(6) Uani 1 1 d .
H14 H 0.1013 0.6616 0.4950 0.025 Uiso 1 1 calc R
C6 C 0.6072(3) 0.1808(2) 0.52199(13) 0.0184(6) Uani 1 1 d .
C7 C 0.5470(3) 0.2390(2) 0.47786(13) 0.0182(6) Uani 1 1 d .
C13 C 0.2139(3) 0.5797(2) 0.44177(13) 0.0210(6) Uani 1 1 d .
H13 H 0.1949 0.6070 0.4039 0.025 Uiso 1 1 calc R
C9 C 0.4943(3) 0.2962(2) 0.38765(13) 0.0218(6) Uani 1 1 d .
H9 H 0.4864 0.3049 0.3466 0.026 Uiso 1 1 calc R
C11 C 0.3658(3) 0.4457(2) 0.41677(13) 0.0196(6) Uani 1 1 d .
H11 H 0.3570 0.4677 0.3773 0.024 Uiso 1 1 calc R
C33 C 0.1093(3) 0.6432(2) 0.61320(13) 0.0207(6) Uani 1 1 d .
C20 C 0.4226(3) 0.4294(2) 0.68661(13) 0.0210(6) Uani 1 1 d .
C17 C 0.2699(3) 0.5110(2) 0.63986(13) 0.0219(6) Uani 1 1 d .
C16 C 0.1994(3) 0.5616(2) 0.59667(13) 0.0196(6) Uani 1 1 d .
C26 C 0.6832(3) 0.0881(2) 0.50608(13) 0.0203(6) Uani 1 1 d .
C2 C 0.5779(3) 0.3034(2) 0.65912(13) 0.0213(6) Uani 1 1 d .
C1 C 0.5263(3) 0.3695(2) 0.69929(13) 0.0217(6) Uani 1 1 d .
C31 C 0.7854(3) 0.1003(2) 0.47337(14) 0.0233(7) Uani 1 1 d .
H31 H 0.8080 0.1692 0.4612 0.028 Uiso 1 1 calc R
C27 C 0.6532(3) -0.0143(2) 0.52343(15) 0.0243(7) Uani 1 1 d .
H27 H 0.5846 -0.0248 0.5463 0.029 Uiso 1 1 calc R
C8 C 0.5568(3) 0.2189(2) 0.41700(13) 0.0217(6) Uani 1 1 d .
H8 H 0.5992 0.1618 0.4003 0.026 Uiso 1 1 calc R
C28 C 0.7225(3) -0.1015(2) 0.50772(15) 0.0260(7) Uani 1 1 d .
H28 H 0.6996 -0.1705 0.5195 0.031 Uiso 1 1 calc R
C18 C 0.2577(3) 0.5281(3) 0.70116(14) 0.0249(7) Uani 1 1 d .
H18 H 0.1940 0.5660 0.7183 0.030 Uiso 1 1 calc R
C30 C 0.8550(3) 0.0134(3) 0.45820(14) 0.0266(7) Uani 1 1 d .
H30 H 0.9245 0.0238 0.4359 0.032 Uiso 1 1 calc R
C37 C -0.0941(3) 0.7180(3) 0.60900(15) 0.0287(7) Uani 1 1 d .
H37 H -0.1772 0.7135 0.5954 0.034 Uiso 1 1 calc R
C19 C 0.3527(3) 0.4808(3) 0.72966(14) 0.0263(7) Uani 1 1 d .
H19 H 0.3704 0.4812 0.7705 0.032 Uiso 1 1 calc R
C34 C 0.1480(3) 0.7297(2) 0.64768(14) 0.0239(7) Uani 1 1 d .
H34 H 0.2310 0.7343 0.6614 0.029 Uiso 1 1 calc R
C38 C -0.0132(3) 0.6382(3) 0.59450(14) 0.0254(7) Uani 1 1 d .
H38 H -0.0421 0.5799 0.5716 0.031 Uiso 1 1 calc R
N5 N 0.7031(4) 0.5397(3) 0.73418(14) 0.0532(10) Uani 1 1 d .
C36 C -0.0554(3) 0.8043(3) 0.64314(14) 0.0272(7) Uani 1 1 d .
C29 C 0.8244(3) -0.0887(2) 0.47518(15) 0.0266(7) Uani 1 1 d .
C21 C 0.6480(3) 0.5003(3) 0.77890(14) 0.0273(7) Uani 1 1 d .
C22 C 0.6363(3) 0.5543(3) 0.83077(15) 0.0315(8) Uani 1 1 d .
H22 H 0.5937 0.5237 0.8615 0.038 Uiso 1 1 calc R
C35 C 0.0668(3) 0.8087(3) 0.66209(14) 0.0273(7) Uani 1 1 d .
H35 H 0.0953 0.8668 0.6853 0.033 Uiso 1 1 calc R
C4 C 0.6873(3) 0.1694(2) 0.62512(14) 0.0249(7) Uani 1 1 d .
H4 H 0.7416 0.1115 0.6216 0.030 Uiso 1 1 calc R
C3 C 0.6725(3) 0.2275(3) 0.67328(15) 0.0274(7) Uani 1 1 d .
H3 H 0.7163 0.2198 0.7098 0.033 Uiso 1 1 calc R
C23 C 0.6884(4) 0.6542(3) 0.83681(17) 0.0364(9) Uani 1 1 d .
H23 H 0.6839 0.6925 0.8722 0.044 Uiso 1 1 calc R
C39 C -0.1434(4) 0.8911(3) 0.65792(18) 0.0412(9) Uani 1 1 d .
H39A H -0.1324 0.9520 0.6323 0.062 Uiso 1 1 calc GR
H39B H -0.1276 0.9127 0.6985 0.062 Uiso 1 1 calc GR
H39C H -0.2273 0.8649 0.6525 0.062 Uiso 1 1 calc GR
C32 C 0.9012(3) -0.1821(3) 0.45851(17) 0.0351(8) Uani 1 1 d .
H32A H 0.9751 -0.1852 0.4843 0.053 Uiso 1 1 calc GR
H32B H 0.9239 -0.1741 0.4181 0.053 Uiso 1 1 calc GR
H32C H 0.8543 -0.2476 0.4624 0.053 Uiso 1 1 calc GR
C24 C 0.7456(4) 0.6962(3) 0.79145(18) 0.0484(11) Uani 1 1 d .
H24 H 0.7817 0.7645 0.7943 0.058 Uiso 1 1 calc R
C25 C 0.7503(5) 0.6373(4) 0.74085(19) 0.0653(15) Uani 1 1 d .
H25 H 0.7893 0.6677 0.7089 0.078 Uiso 1 1 calc R

loop_
_atom_site_aniso_label
_atom_site_aniso_U_11
_atom_site_aniso_U_22
_atom_site_aniso_U_33
_atom_site_aniso_U_23
_atom_site_aniso_U_13
_atom_site_aniso_U_12
Ni 0.0255(2) 0.01451(18) 0.01187(18) 0.00073(15) 0.00403(14) 0.00060(16)
S 0.0431(5) 0.0266(4) 0.0131(4) 0.0035(3) 0.0001(3) 0.0032(4)
N2 0.0216(12) 0.0159(12) 0.0119(12) -0.0005(9) 0.0036(10) -0.0022(10)
N1 0.0259(13) 0.0184(12) 0.0144(12) 0.0012(10) 0.0035(10) 0.0015(10)
N4 0.0274(14) 0.0166(12) 0.0155(13) 0.0009(10) 0.0042(11) 0.0000(10)
N3 0.0234(13) 0.0145(12) 0.0147(12) -0.0012(10) 0.0041(10) 0.0002(10)
C12 0.0257(15) 0.0162(14) 0.0136(14) 0.0021(11) 0.0023(12) -0.0025(12)
C10 0.0230(15) 0.0188(14) 0.0154(14) -0.0010(11) 0.0047(12) -0.0013(12)
C15 0.0225(15) 0.0110(13) 0.0221(16) -0.0015(11) 0.0025(12) -0.0017(11)
C5 0.0269(16) 0.0151(14) 0.0205(16) 0.0019(12) 0.0044(13) 0.0004(12)
C14 0.0245(15) 0.0162(14) 0.0231(16) -0.0004(12) 0.0023(12) 0.0015(12)
C6 0.0223(15) 0.0164(14) 0.0167(15) 0.0013(11) 0.0038(12) -0.0026(11)
C7 0.0258(16) 0.0147(14) 0.0144(14) -0.0015(11) 0.0047(12) -0.0012(12)
C13 0.0283(16) 0.0179(14) 0.0168(15) 0.0020(12) 0.0017(13) -0.0010(12)
C9 0.0278(16) 0.0227(15) 0.0151(15) -0.0018(12) 0.0037(13) 0.0012(13)
C11 0.0262(16) 0.0220(15) 0.0111(14) 0.0026(12) 0.0040(12) -0.0020(12)
C33 0.0290(16) 0.0169(14) 0.0168(15) 0.0015(12) 0.0056(13) -0.0006(12)
C20 0.0291(16) 0.0198(15) 0.0146(15) -0.0012(12) 0.0051(13) -0.0007(12)
C17 0.0307(17) 0.0190(15) 0.0167(15) -0.0013(12) 0.0073(13) -0.0020(12)
C16 0.0248(15) 0.0150(14) 0.0192(15) -0.0020(12) 0.0032(12) -0.0033(12)
C26 0.0246(15) 0.0186(15) 0.0173(15) -0.0018(12) -0.0016(12) 0.0017(12)
C2 0.0319(17) 0.0193(15) 0.0129(14) 0.0039(12) 0.0026(13) 0.0010(13)
C1 0.0325(17) 0.0213(15) 0.0114(14) 0.0043(12) 0.0029(12) -0.0015(13)
C31 0.0294(16) 0.0180(15) 0.0223(16) 0.0010(12) 0.0002(13) 0.0015(13)
C27 0.0241(16) 0.0191(15) 0.0297(18) -0.0002(13) 0.0020(14) 0.0011(12)
C8 0.0295(17) 0.0188(15) 0.0173(15) -0.0028(12) 0.0072(13) 0.0012(12)
C28 0.0292(17) 0.0143(15) 0.0339(19) -0.0002(13) -0.0034(14) 0.0003(12)
C18 0.0326(18) 0.0254(16) 0.0177(16) 0.0012(13) 0.0103(14) 0.0032(14)
C30 0.0282(17) 0.0295(17) 0.0227(17) 0.0003(14) 0.0063(14) 0.0036(14)
C37 0.0275(17) 0.0298(18) 0.0294(19) 0.0025(14) 0.0073(14) 0.0023(14)
C19 0.0380(19) 0.0266(17) 0.0151(15) 0.0017(13) 0.0088(14) 0.0025(14)
C34 0.0285(17) 0.0234(16) 0.0205(16) -0.0014(13) 0.0068(13) 0.0000(13)
C38 0.0273(17) 0.0227(16) 0.0267(17) -0.0006(13) 0.0053(14) -0.0023(13)
N5 0.082(3) 0.056(2) 0.0219(17) -0.0047(16) 0.0074(17) -0.030(2)
C36 0.0369(19) 0.0227(16) 0.0233(17) 0.0016(13) 0.0127(15) 0.0074(14)
C29 0.0323(18) 0.0209(16) 0.0259(17) -0.0041(13) -0.0057(14) 0.0061(13)
C21 0.0354(18) 0.0282(17) 0.0177(16) 0.0051(13) -0.0027(14) 0.0023(14)
C22 0.040(2) 0.0310(19) 0.0239(18) 0.0007(14) 0.0043(15) 0.0074(15)
C35 0.042(2) 0.0190(15) 0.0217(16) -0.0036(13) 0.0109(15) 0.0014(14)
C4 0.0333(18) 0.0208(15) 0.0207(16) 0.0041(13) 0.0018(14) 0.0058(13)
C3 0.0362(19) 0.0246(16) 0.0212(17) 0.0033(13) -0.0009(14) 0.0039(14)
C23 0.046(2) 0.0316(19) 0.031(2) -0.0067(16) -0.0061(17) 0.0106(16)
C39 0.047(2) 0.038(2) 0.040(2) -0.0064(18) 0.0121(18) 0.0158(18)
C32 0.0347(19) 0.0256(18) 0.045(2) -0.0058(16) -0.0015(17) 0.0096(15)
C24 0.065(3) 0.040(2) 0.038(2) 0.0030(19) -0.011(2) -0.013(2)
C25 0.103(4) 0.067(3) 0.026(2) 0.006(2) 0.004(2) -0.044(3)

loop_
_atom_type_symbol
_atom_type_description
_atom_type_scat_dispersion_real
_atom_type_scat_dispersion_imag
_atom_type_scat_source
C C 0.0033 0.0016 'International Tables Vol C Tables 4.2.6.8 and 6.1.1.4'
H H 0.0000 0.0000 'International Tables Vol C Tables 4.2.6.8 and 6.1.1.4'
N N 0.0061 0.0033 'International Tables Vol C Tables 4.2.6.8 and 6.1.1.4'
Ni Ni 0.3393 1.1124 'International Tables Vol C Tables 4.2.6.8 and 6.1.1.4'
S S 0.1246 0.1234 'International Tables Vol C Tables 4.2.6.8 and 6.1.1.4'

loop_
_geom_angle_atom_site_label_1
_geom_angle_atom_site_label_2
_geom_angle_atom_site_label_3
_geom_angle
N2 Ni N1 89.17(10)
N2 Ni N3 90.86(10)
N1 Ni N3 179.94(13)
N4 Ni N2 179.56(10)
N4 Ni N1 90.55(10)
N4 Ni N3 89.42(10)
C1 S C21 101.48(15)
C10 N2 Ni 127.1(2)
C10 N2 C7 104.2(2)
C7 N2 Ni 128.7(2)
C5 N1 Ni 128.5(2)
C2 N1 Ni 126.7(2)
C2 N1 C5 104.5(2)
C20 N4 Ni 127.4(2)
C20 N4 C17 104.6(2)
C17 N4 Ni 127.9(2)
C12 N3 Ni 126.4(2)
C12 N3 C15 104.5(2)
C15 N3 Ni 128.9(2)
N3 C12 C13 111.0(3)
C11 C12 N3 125.5(3)
C11 C12 C13 123.5(3)
N2 C10 C9 111.3(3)
C11 C10 N2 125.0(3)
C11 C10 C9 123.6(3)
N3 C15 C14 110.4(3)
N3 C15 C16 125.2(3)
C16 C15 C14 124.3(3)
N1 C5 C6 125.6(3)
N1 C5 C4 110.6(3)
C6 C5 C4 123.4(3)
C15 C14 H14 126.6
C13 C14 C15 106.8(3)
C13 C14 H14 126.6
C5 C6 C26 119.2(3)
C7 C6 C5 121.6(3)
C7 C6 C26 119.0(3)
N2 C7 C6 125.3(3)
N2 C7 C8 110.4(3)
C6 C7 C8 124.2(3)
C12 C13 H13 126.4
C14 C13 C12 107.2(3)
C14 C13 H13 126.4
C10 C9 H9 126.7
C8 C9 C10 106.7(3)
C8 C9 H9 126.7
C12 C11 C10 124.0(3)
C12 C11 H11 118.0
C10 C11 H11 118.0
C34 C33 C16 119.8(3)
C38 C33 C16 122.2(3)
C38 C33 C34 118.0(3)
N4 C20 C1 124.9(3)
N4 C20 C19 110.7(3)
C1 C20 C19 124.3(3)
N4 C17 C18 109.9(3)
C16 C17 N4 126.0(3)
C16 C17 C18 123.9(3)
C15 C16 C33 118.6(3)
C17 C16 C15 121.5(3)
C17 C16 C33 119.3(3)
C31 C26 C6 121.4(3)
C31 C26 C27 117.8(3)
C27 C26 C6 120.8(3)
N1 C2 C1 124.7(3)
N1 C2 C3 110.6(3)
C1 C2 C3 124.4(3)
C20 C1 S 117.8(2)
C20 C1 C2 123.2(3)
C2 C1 S 118.7(2)
C26 C31 H31 119.5
C26 C31 C30 121.1(3)
C30 C31 H31 119.5
C26 C27 H27 119.5
C28 C27 C26 121.0(3)
C28 C27 H27 119.5
C7 C8 H8 126.3
C9 C8 C7 107.3(3)
C9 C8 H8 126.3
C27 C28 H28 119.5
C29 C28 C27 120.9(3)
C29 C28 H28 119.5
C17 C18 H18 126.2
C19 C18 C17 107.6(3)
C19 C18 H18 126.2
C31 C30 H30 119.5
C31 C30 C29 121.0(3)
C29 C30 H30 119.5
C38 C37 H37 119.3
C38 C37 C36 121.3(3)
C36 C37 H37 119.3
C20 C19 H19 126.5
C18 C19 C20 107.0(3)
C18 C19 H19 126.5
C33 C34 H34 119.5
C35 C34 C33 121.0(3)
C35 C34 H34 119.5
C33 C38 C37 120.7(3)
C33 C38 H38 119.7
C37 C38 H38 119.7
C21 N5 C25 116.5(4)
C37 C36 C39 120.9(3)
C35 C36 C37 117.9(3)
C35 C36 C39 121.2(3)
C28 C29 C30 118.2(3)
C28 C29 C32 121.5(3)
C30 C29 C32 120.3(3)
N5 C21 S 117.8(3)
N5 C21 C22 123.6(3)
C22 C21 S 118.5(3)
C21 C22 H22 120.8
C21 C22 C23 118.5(3)
C23 C22 H22 120.8
C34 C35 H35 119.4
C36 C35 C34 121.1(3)
C36 C35 H35 119.4
C5 C4 H4 126.4
C3 C4 C5 107.1(3)
C3 C4 H4 126.4
C2 C3 H3 126.5
C4 C3 C2 107.1(3)
C4 C3 H3 126.5
C22 C23 H23 120.5
C24 C23 C22 118.9(4)
C24 C23 H23 120.5
C36 C39 H39A 109.5
C36 C39 H39B 109.5
C36 C39 H39C 109.5
H39A C39 H39B 109.5
H39A C39 H39C 109.5
H39B C39 H39C 109.5
C29 C32 H32A 109.5
C29 C32 H32B 109.5
C29 C32 H32C 109.5
H32A C32 H32B 109.5
H32A C32 H32C 109.5
H32B C32 H32C 109.5
C23 C24 H24 120.8
C23 C24 C25 118.5(4)
C25 C24 H24 120.8
N5 C25 C24 123.9(4)
N5 C25 H25 118.0
C24 C25 H25 118.0

loop_
_geom_bond_atom_site_label_1
_geom_bond_atom_site_label_2
_geom_bond_distance
Ni N2 1.947(2)
Ni N1 1.951(2)
Ni N4 1.941(3)
Ni N3 1.955(2)
S C1 1.779(3)
S C21 1.784(4)
N2 C10 1.384(4)
N2 C7 1.389(4)
N1 C5 1.386(4)
N1 C2 1.385(4)
N4 C20 1.382(4)
N4 C17 1.398(4)
N3 C12 1.383(4)
N3 C15 1.385(4)
C12 C13 1.426(4)
C12 C11 1.371(4)
C10 C9 1.426(4)
C10 C11 1.378(4)
C15 C14 1.440(4)
C15 C16 1.398(4)
C5 C6 1.392(4)
C5 C4 1.437(4)
C14 H14 0.9500
C14 C13 1.350(4)
C6 C7 1.391(4)
C6 C26 1.495(4)
C7 C8 1.432(4)
C13 H13 0.9500
C9 H9 0.9500
C9 C8 1.353(4)
C11 H11 0.9500
C33 C16 1.491(4)
C33 C34 1.402(4)
C33 C38 1.392(4)
C20 C1 1.384(4)
C20 C19 1.439(4)
C17 C16 1.383(4)
C17 C18 1.440(4)
C26 C31 1.392(4)
C26 C27 1.397(4)
C2 C1 1.388(4)
C2 C3 1.438(4)
C31 H31 0.9500
C31 C30 1.393(4)
C27 H27 0.9500
C27 C28 1.396(4)
C8 H8 0.9500
C28 H28 0.9500
C28 C29 1.387(5)
C18 H18 0.9500
C18 C19 1.342(5)
C30 H30 0.9500
C30 C29 1.393(5)
C37 H37 0.9500
C37 C38 1.394(4)
C37 C36 1.396(5)
C19 H19 0.9500
C34 H34 0.9500
C34 C35 1.390(4)
C38 H38 0.9500
N5 C21 1.318(5)
N5 C25 1.342(6)
C36 C35 1.389(5)
C36 C39 1.511(5)
C29 C32 1.511(4)
C21 C22 1.386(5)
C22 H22 0.9500
C22 C23 1.389(5)
C35 H35 0.9500
C4 H4 0.9500
C4 C3 1.346(4)
C3 H3 0.9500
C23 H23 0.9500
C23 C24 1.354(6)
C39 H39A 0.9800
C39 H39B 0.9800
C39 H39C 0.9800
C32 H32A 0.9800
C32 H32B 0.9800
C32 H32C 0.9800
C24 H24 0.9500
C24 C25 1.385(6)
C25 H25 0.9500
